data_2020492
loop_
_publ_author_name
'Bednarchuk, Tamara J.'
'Kinzhybalo, Vasyl'
'Pietraszko, Adam'

_publ_section_title
;
 Synthesis, structure and characterization of five new organically
 templated metal sulfates with 2-aminopyridinium
;
_journal_issue 5
_journal_name_full 'Acta Crystallographica Section C'
_journal_page_first 432
_journal_page_last 441
_journal_paper_doi 10.1107/S2053229616006458
_journal_volume 72
_journal_year 2016
_chemical_formula_iupac '(C5 H7 N2)2 [Ni (H2 O)6] (S O4)2'
_chemical_formula_moiety '2(C5 H7 N2 +), H12 Ni O6 2+, 2(O4 S 2-)'
_chemical_formula_sum 'C10 H26 N4 Ni O14 S2'
_chemical_formula_weight 549.18
_chemical_name_systematic
;
Bis(2-aminopyridinium) hexaaquanickel(II) bis(sulfate)
;
_space_group_crystal_system triclinic
_space_group_IT_number 2
_space_group_name_Hall '-P 1'
_space_group_name_H-M_alt 'P -1'
_symmetry_space_group_name_Hall '-P 1'
_symmetry_space_group_name_H-M 'P -1'
_atom_sites_solution_hydrogens mixed
_audit_creation_method
;
Olex2 1.2
(compiled 2015.09.30 svn.r3233 for OlexSys, GUI svn.r5103)
;
_cell_angle_alpha 72.31(3)
_cell_angle_beta 89.57(3)
_cell_angle_gamma 64.20(3)
_cell_formula_units_Z 1
_cell_length_a 6.970(3)
_cell_length_b 7.913(3)
_cell_length_c 11.391(4)
_cell_measurement_reflns_used 6242
_cell_measurement_temperature 99.99(17)
_cell_measurement_theta_max 29.0740
_cell_measurement_theta_min 2.9800
_cell_volume 533.2(4)
_computing_cell_refinement
;
CrysAlis PRO (Rigaku Oxford Diffraction, 2015)
;
_computing_data_collection
;
CrysAlis PRO (Rigaku Oxford Diffraction, 2015)
;
_computing_data_reduction
;
CrysAlis PRO (Rigaku Oxford Diffraction, 2015)
;
_computing_molecular_graphics
;
DIAMOND (Brandenburg, 1997)
;
_computing_publication_material
;
OLEX2 (Dolomanov <i>et al.</i>,  2009)
;
_computing_structure_refinement
;
SHELXL2014 (Sheldrick, 2015b)
;
_computing_structure_solution
;
SHELXT (Sheldrick, 2015a)
;
_diffrn_ambient_temperature 99.99(17)
_diffrn_detector_area_resol_mean 10.6249
_diffrn_measured_fraction_theta_full 0.998
_diffrn_measured_fraction_theta_max 0.888
_diffrn_measurement_device 'four-circle diffractometer'
_diffrn_measurement_device_type 'Rigaku Oxford Diffraction Xcalibur Atlas'
_diffrn_measurement_method '\w scans'
_diffrn_radiation_monochromator graphite
_diffrn_radiation_type MoK\a
_diffrn_radiation_wavelength 0.71073
_diffrn_reflns_av_R_equivalents 0.0258
_diffrn_reflns_limit_h_max 9
_diffrn_reflns_limit_h_min -9
_diffrn_reflns_limit_k_max 11
_diffrn_reflns_limit_k_min -10
_diffrn_reflns_limit_l_max 15
_diffrn_reflns_limit_l_min -15
_diffrn_reflns_number 11780
_diffrn_reflns_theta_full 26.000
_diffrn_reflns_theta_max 29.615
_diffrn_reflns_theta_min 2.993
_exptl_absorpt_coefficient_mu 1.181
_exptl_absorpt_correction_T_max 0.909
_exptl_absorpt_correction_T_min 0.879
_exptl_absorpt_correction_type analytical
_exptl_absorpt_process_details
;
[<i>CrysAlis PRO</i> (Rigaku Oxford Diffraction, 2015), based on
expressions
derived  by Clark & Reid (1995)]
;
_exptl_crystal_colour 'light green'
_exptl_crystal_density_diffrn 1.710
_exptl_crystal_description block
_exptl_crystal_F_000 286
_exptl_crystal_size_max 0.146
_exptl_crystal_size_mid 0.118
_exptl_crystal_size_min 0.1
_refine_diff_density_max 0.309
_refine_diff_density_min -0.438
_refine_ls_extinction_method none
_refine_ls_goodness_of_fit_ref 1.068
_refine_ls_hydrogen_treatment mixed
_refine_ls_matrix_type full
_refine_ls_number_parameters 160
_refine_ls_number_reflns 2662
_refine_ls_number_restraints 6
_refine_ls_restrained_S_all 1.067
_refine_ls_R_factor_all 0.0330
_refine_ls_R_factor_gt 0.0260
_refine_ls_shift/su_max 0.000
_refine_ls_shift/su_mean 0.000
_refine_ls_structure_factor_coef Fsqd
_refine_ls_weighting_details 'w=1/[\s^2^(Fo^2^)+(0.0220P)^2^+0.3380P] where P=(Fo^2^+2Fc^2^)/3'
_refine_ls_weighting_scheme calc
_refine_ls_wR_factor_gt 0.0571
_refine_ls_wR_factor_ref 0.0596
_reflns_number_gt 2341
_reflns_number_total 2662
_reflns_threshold_expression 'I > 2\s(I)'
_cod_data_source_file wq3112sup1.cif
_cod_data_source_block IV
_cod_depositor_comments 'Adding full bibliography for 2020489--2020493.cif.'
_cod_database_code 2020492
_cod_database_fobs_code 2020492
_shelx_space_group_comment
;
The symmetry employed for this shelxl refinement is uniquely defined
by the following loop, which should always be used as a source of
symmetry information in preference to the above space-group names.
They are only intended as comments.
;

loop_
_space_group_symop_operation_xyz
'x, y, z'
'-x, -y, -z'

loop_
_atom_site_type_symbol
_atom_site_label
_atom_site_fract_x
_atom_site_fract_y
_atom_site_fract_z
_atom_site_U_iso_or_equiv
_atom_site_adp_type
_atom_site_calc_flag
_atom_site_occupancy
Ni Ni1 0.5000 1.0000 0.0000 0.01038(8) Uani d 1
O O1W 0.81801(19) 0.79924(18) 0.06654(11) 0.0149(2) Uani d 1
H H1WA 0.836(3) 0.687(2) 0.1100(18) 0.022 Uiso d 1
H H1WB 0.912(3) 0.782(3) 0.0206(18) 0.022 Uiso d 1
O O2W 0.40209(19) 0.78550(17) 0.07618(11) 0.0143(2) Uani d 1
H H2WA 0.504(3) 0.674(2) 0.1164(18) 0.021 Uiso d 1
H H2WB 0.323(3) 0.769(3) 0.0309(18) 0.021 Uiso d 1
O O3W 0.51634(19) 0.95526(18) -0.16941(11) 0.0149(2) Uani d 1
H H3WA 0.448(3) 0.903(3) -0.1925(19) 0.022 Uiso d 1
H H3WB 0.639(3) 0.908(3) -0.1889(19) 0.022 Uiso d 1
S S1 0.86679(6) 0.26220(6) 0.19837(3) 0.01136(9) Uani d 1
O O1 0.78367(19) 0.46560(17) 0.20867(11) 0.0165(2) Uani d 1
O O2 0.84333(19) 0.28270(18) 0.06561(10) 0.0171(2) Uani d 1
O O3 0.74195(18) 0.16573(17) 0.26770(11) 0.0158(2) Uani d 1
O O4 1.09523(18) 0.14692(17) 0.25389(10) 0.0149(2) Uani d 1
N N1 0.7453(2) 0.5110(2) 0.43941(13) 0.0147(3) Uani d 1
H H1 0.7428 0.5000 0.3667 0.018 Uiso calc 1
C C2 0.7799(3) 0.3513(2) 0.53979(15) 0.0139(3) Uani d 1
N N2 0.8077(2) 0.1831(2) 0.52350(13) 0.0176(3) Uani d 1
H H2A 0.8035 0.1768 0.4496 0.021 Uiso calc 1
H H2B 0.8298 0.0806 0.5869 0.021 Uiso calc 1
C C3 0.7865(3) 0.3701(3) 0.65929(15) 0.0172(3) Uani d 1
H H3 0.8124 0.2625 0.7305 0.021 Uiso calc 1
C C4 0.7541(3) 0.5491(3) 0.66851(17) 0.0199(4) Uani d 1
H H4 0.7567 0.5630 0.7466 0.024 Uiso calc 1
C C5 0.7170(3) 0.7119(3) 0.56133(17) 0.0209(4) Uani d 1
H H5 0.6949 0.8332 0.5679 0.025 Uiso calc 1
C C6 0.7140(3) 0.6890(3) 0.44846(17) 0.0185(3) Uani d 1
H H6 0.6906 0.7950 0.3767 0.022 Uiso calc 1

loop_
_atom_site_aniso_label
_atom_site_aniso_U_11
_atom_site_aniso_U_22
_atom_site_aniso_U_33
_atom_site_aniso_U_12
_atom_site_aniso_U_13
_atom_site_aniso_U_23
Ni1 0.01129(15) 0.01018(15) 0.00950(14) -0.00459(12) 0.00164(10) -0.00349(11)
O1W 0.0136(6) 0.0133(6) 0.0144(6) -0.0046(5) 0.0030(5) -0.0027(5)
O2W 0.0156(6) 0.0134(6) 0.0142(6) -0.0076(5) -0.0001(5) -0.0035(5)
O3W 0.0141(6) 0.0198(6) 0.0151(6) -0.0091(5) 0.0042(5) -0.0093(5)
S1 0.01211(19) 0.01263(19) 0.00994(18) -0.00585(16) 0.00185(14) -0.00423(14)
O1 0.0198(6) 0.0120(6) 0.0157(6) -0.0053(5) 0.0027(5) -0.0048(5)
O2 0.0183(6) 0.0259(7) 0.0112(5) -0.0125(5) 0.0032(4) -0.0079(5)
O3 0.0162(6) 0.0200(6) 0.0149(6) -0.0113(5) 0.0038(5) -0.0061(5)
O4 0.0130(6) 0.0168(6) 0.0142(5) -0.0067(5) 0.0015(4) -0.0043(5)
N1 0.0153(7) 0.0158(7) 0.0114(6) -0.0058(6) 0.0011(5) -0.0044(5)
C2 0.0101(7) 0.0165(8) 0.0144(7) -0.0052(6) 0.0024(6) -0.0055(6)
N2 0.0224(7) 0.0178(7) 0.0129(7) -0.0095(6) 0.0031(6) -0.0050(6)
C3 0.0163(8) 0.0216(9) 0.0118(7) -0.0079(7) 0.0026(6) -0.0043(7)
C4 0.0153(8) 0.0275(10) 0.0185(8) -0.0075(7) 0.0016(7) -0.0132(7)
C5 0.0166(8) 0.0183(9) 0.0286(9) -0.0066(7) 0.0000(7) -0.0108(7)
C6 0.0149(8) 0.0143(8) 0.0224(9) -0.0046(7) -0.0005(7) -0.0040(7)

loop_
_atom_type_symbol
_atom_type_description
_atom_type_scat_dispersion_real
_atom_type_scat_dispersion_imag
_atom_type_scat_source
C C 0.0033 0.0016 'International Tables Vol C Tables 4.2.6.8 and 6.1.1.4'
H H 0.0000 0.0000 'International Tables Vol C Tables 4.2.6.8 and 6.1.1.4'
N N 0.0061 0.0033 'International Tables Vol C Tables 4.2.6.8 and 6.1.1.4'
Ni Ni 0.3393 1.1124 'International Tables Vol C Tables 4.2.6.8 and 6.1.1.4'
O O 0.0106 0.0060 'International Tables Vol C Tables 4.2.6.8 and 6.1.1.4'
S S 0.1246 0.1234 'International Tables Vol C Tables 4.2.6.8 and 6.1.1.4'

loop_
_exptl_crystal_face_index_h
_exptl_crystal_face_index_k
_exptl_crystal_face_index_l
_exptl_crystal_face_perp_dist
3 5 4 0.0639
1 1 -5 0.0869
-1 -2 5 0.0444
-3 -5 -5 0.0512
5 3 1 0.0509
-3 4 5 0.0623
-5 -3 -2 0.0427
2 -2 -5 0.0504
2 -5 0 0.0543
0 1 -5 0.0847
-1 -1 -5 0.0774
0 1 1 0.0591
4 0 -5 0.0674
-4 6 -3 0.0842
-4 -11 -9 0.0476
-4 -11 -2 0.0411
-6 -10 2 0.0410

loop_
_geom_angle_atom_site_label_1
_geom_angle_atom_site_label_2
_geom_angle_atom_site_label_3
_geom_angle_site_symmetry_1
_geom_angle_site_symmetry_3
_geom_angle
_geom_angle_publ_flag
O1W Ni1 O1W 2_675 . 180.0 n
O2W Ni1 O1W . . 91.67(6) y
O2W Ni1 O1W 2_675 2_675 91.67(6) n
O2W Ni1 O1W 2_675 . 88.33(6) y
O2W Ni1 O1W . 2_675 88.33(6) n
O2W Ni1 O2W 2_675 . 180.0 n
O2W Ni1 O3W . 2_675 87.04(5) y
O2W Ni1 O3W 2_675 . 87.04(5) n
O2W Ni1 O3W 2_675 2_675 92.96(5) n
O2W Ni1 O3W . . 92.96(5) y
O3W Ni1 O1W . . 93.37(6) y
O3W Ni1 O1W 2_675 2_675 93.37(6) n
O3W Ni1 O1W . 2_675 86.63(6) y
O3W Ni1 O1W 2_675 . 86.63(6) n
O3W Ni1 O3W 2_675 . 180.000(10) n
Ni1 O1W H1WA . . 113.6(14) ?
Ni1 O1W H1WB . . 122.0(15) ?
H1WA O1W H1WB . . 107(2) ?
Ni1 O2W H2WA . . 113.4(14) ?
Ni1 O2W H2WB . . 118.8(14) ?
H2WA O2W H2WB . . 109(2) ?
Ni1 O3W H3WA . . 122.5(14) ?
Ni1 O3W H3WB . . 115.8(15) ?
H3WA O3W H3WB . . 108(2) ?
O2 S1 O1 . . 108.62(8) ?
O3 S1 O1 . . 108.37(7) ?
O3 S1 O2 . . 111.20(7) ?
O3 S1 O4 . . 109.79(8) ?
O4 S1 O1 . . 108.40(7) ?
O4 S1 O2 . . 110.39(8) ?
C2 N1 H1 . . 118.6 ?
C2 N1 C6 . . 122.79(15) ?
C6 N1 H1 . . 118.6 ?
N1 C2 C3 . . 118.16(15) ?
N2 C2 N1 . . 119.33(15) ?
N2 C2 C3 . . 122.50(15) ?
C2 N2 H2A . . 120.0 ?
C2 N2 H2B . . 120.0 ?
H2A N2 H2B . . 120.0 ?
C2 C3 H3 . . 120.4 ?
C4 C3 C2 . . 119.10(16) ?
C4 C3 H3 . . 120.4 ?
C3 C4 H4 . . 119.6 ?
C3 C4 C5 . . 120.78(16) ?
C5 C4 H4 . . 119.6 ?
C4 C5 H5 . . 120.6 ?
C6 C5 C4 . . 118.80(17) ?
C6 C5 H5 . . 120.6 ?
N1 C6 H6 . . 119.8 ?
C5 C6 N1 . . 120.34(16) ?
C5 C6 H6 . . 119.8 ?

loop_
_geom_bond_atom_site_label_1
_geom_bond_atom_site_label_2
_geom_bond_site_symmetry_2
_geom_bond_distance
_geom_bond_publ_flag
Ni1 O1W . 2.0590(17) y
Ni1 O1W 2_675 2.0590(17) ?
Ni1 O2W 2_675 2.0503(14) ?
Ni1 O2W . 2.0503(13) y
Ni1 O3W . 2.0588(13) y
Ni1 O3W 2_675 2.0588(13) ?
O1W H1WA . 0.830(15) ?
O1W H1WB . 0.825(15) ?
O2W H2WA . 0.841(15) ?
O2W H2WB . 0.832(15) ?
O3W H3WA . 0.839(15) ?
O3W H3WB . 0.829(15) ?
S1 O1 . 1.4973(13) ?
S1 O2 . 1.4737(13) ?
S1 O3 . 1.4714(13) ?
S1 O4 . 1.4722(14) ?
N1 H1 . 0.8600 ?
N1 C2 . 1.350(2) ?
N1 C6 . 1.365(2) ?
C2 N2 . 1.331(2) ?
C2 C3 . 1.417(2) ?
N2 H2A . 0.8600 ?
N2 H2B . 0.8600 ?
C3 H3 . 0.9300 ?
C3 C4 . 1.371(3) ?
C4 H4 . 0.9300 ?
C4 C5 . 1.406(3) ?
C5 H5 . 0.9300 ?
C5 C6 . 1.354(3) ?
C6 H6 . 0.9300 ?

loop_
_geom_hbond_atom_site_label_D
_geom_hbond_atom_site_label_H
_geom_hbond_atom_site_label_A
_geom_hbond_site_symmetry_A
_geom_hbond_distance_DH
_geom_hbond_distance_HA
_geom_hbond_distance_DA
_geom_hbond_angle_DHA
O1W H1WA O1 . 0.830(15) 1.953(16) 2.756(2) 163(2)
O1W H1WB O2 2_765 0.825(15) 1.913(16) 2.732(2) 172(2)
O2W H2WA O1 . 0.841(15) 1.951(16) 2.764(2) 162(2)
O2W H2WB O2 2_665 0.832(15) 1.852(16) 2.6834(18) 177(2)
O3W H3WA O3 2_665 0.839(15) 1.927(16) 2.7556(18) 169(2)
O3W H3WB O4 2_765 0.829(15) 1.910(16) 2.727(2) 168(2)
N1 H1 O1 . 0.86 1.90 2.755(2) 171.1
N2 H2A O3 . 0.86 2.15 3.006(2) 170.8
N2 H2B O4 2_756 0.86 2.00 2.858(2) 172.3
C6 H6 O3W 2_675 0.93 2.51 3.363(3) 152.8

loop_
_geom_torsion_atom_site_label_1
_geom_torsion_atom_site_label_2
_geom_torsion_atom_site_label_3
_geom_torsion_atom_site_label_4
_geom_torsion
N1 C2 C3 C4 1.1(2)
C2 N1 C6 C5 0.1(2)
C2 C3 C4 C5 -0.7(2)
N2 C2 C3 C4 -179.32(15)
C3 C4 C5 C6 -0.1(3)
C4 C5 C6 N1 0.4(3)
C6 N1 C2 N2 179.58(15)
C6 N1 C2 C3 -0.8(2)
